data_2212564
loop_
_publ_author_name
'Li-Bin Wang'
'Xiu-Mei Li'
'Qing-Wei Wang'
'Bo Liu'

_publ_section_title
<i>catena</i>-Poly[[aqua(1<i>H</i>-imidazole-\k<i>N</i>^3^)cadmium(II)]-\m-benzene-1,3-dicarboxylato-\k^3^<i>O</i>,<i>O</i>':<i>O</i>'']
_journal_coeditor_code HB2281
_journal_issue 3
_journal_name_full 'Acta Crystallographica Section E'
_journal_page_first m715
_journal_page_last m716
_journal_paper_doi 10.1107/S160053680700637X
_journal_volume 63
_journal_year 2007
_chemical_formula_iupac '[Cd (C8 H4 O4) (C3 H4 N2)2 (H2 O)]'
_chemical_formula_moiety 'C14 H14 Cd N4 O5'
_chemical_formula_sum 'C14 H14 Cd N4 O5'
_chemical_formula_weight 430.69
_chemical_name_systematic
;
catena-Poly[[aqua(1H-imidazole-\kN^3^)cadmium(II)]-\m-benzene-1,3-
dicarboxylato-\k^3^O,O':O'']
;
_space_group_IT_number 14
_symmetry_cell_setting monoclinic
_symmetry_space_group_name_Hall '-P 2yn'
_symmetry_space_group_name_H-M 'P 1 21/n 1'
_atom_sites_solution_hydrogens mixed
_atom_sites_solution_primary direct
_atom_sites_solution_secondary difmap
_audit_creation_method SHELXL-97
_cell_angle_alpha 90.00
_cell_angle_beta 96.62(3)
_cell_angle_gamma 90.00
_cell_formula_units_Z 4
_cell_length_a 8.5814(17)
_cell_length_b 19.426(4)
_cell_length_c 10.118(2)
_cell_measurement_reflns_used 3256
_cell_measurement_temperature 292(2)
_cell_measurement_theta_max 26.01
_cell_measurement_theta_min 2.10
_cell_volume 1675.4(6)
_computing_cell_refinement XSCANS
_computing_data_collection 'XSCANS (Bruker, 1998)'
_computing_data_reduction 'SHELXTL (Bruker, 1998)'
_computing_molecular_graphics SHELXTL
_computing_publication_material SHELXTL
_computing_structure_refinement 'SHELXL97 (Sheldrick, 1997)'
_computing_structure_solution 'SHELXS97 (Sheldrick, 1997)'
_diffrn_ambient_temperature 292(2)
_diffrn_measured_fraction_theta_full 0.999
_diffrn_measured_fraction_theta_max 0.999
_diffrn_measurement_device_type 'Bruker P4'
_diffrn_measurement_method \w
_diffrn_radiation_monochromator graphite
_diffrn_radiation_source 'fine-focus sealed tube'
_diffrn_radiation_type MoK\a
_diffrn_radiation_wavelength 0.71073
_diffrn_reflns_av_R_equivalents 0.0306
_diffrn_reflns_av_sigmaI/netI 0.0383
_diffrn_reflns_limit_h_max 9
_diffrn_reflns_limit_h_min -10
_diffrn_reflns_limit_k_max 11
_diffrn_reflns_limit_k_min -23
_diffrn_reflns_limit_l_max 12
_diffrn_reflns_limit_l_min -12
_diffrn_reflns_number 8883
_diffrn_reflns_theta_full 26.01
_diffrn_reflns_theta_max 26.01
_diffrn_reflns_theta_min 2.10
_diffrn_standards_decay_% 0
_diffrn_standards_interval_count 0
_diffrn_standards_interval_time 0
_diffrn_standards_number 0
_exptl_absorpt_coefficient_mu 1.335
_exptl_absorpt_correction_type none
_exptl_crystal_colour colorless
_exptl_crystal_density_diffrn 1.707
_exptl_crystal_density_method 'not measured'
_exptl_crystal_description block
_exptl_crystal_F_000 856
_exptl_crystal_size_max 0.10
_exptl_crystal_size_mid 0.10
_exptl_crystal_size_min 0.10
_refine_diff_density_max 0.517
_refine_diff_density_min -0.587
_refine_ls_extinction_method none
_refine_ls_goodness_of_fit_ref 1.001
_refine_ls_hydrogen_treatment mixed
_refine_ls_matrix_type full
_refine_ls_number_parameters 223
_refine_ls_number_reflns 3296
_refine_ls_number_restraints 3
_refine_ls_restrained_S_all 1.000
_refine_ls_R_factor_all 0.0450
_refine_ls_R_factor_gt 0.0306
_refine_ls_shift/su_max 0.005
_refine_ls_shift/su_mean 0.001
_refine_ls_structure_factor_coef Fsqd
_refine_ls_weighting_details 'calc w=1/[\s^2^(Fo^2^)+(0.0344P)^2^+0.2376P] where P=(Fo^2^+2Fc^2^)/3'
_refine_ls_weighting_scheme calc
_refine_ls_wR_factor_gt 0.0669
_refine_ls_wR_factor_ref 0.0739
_reflns_number_gt 2535
_reflns_number_total 3296
_reflns_threshold_expression I>2\s(I)
_cod_data_source_file hb2281.cif
_cod_data_source_block I
_cod_depositor_comments
;
The following automatic conversions were performed:
'_symmetry_cell_setting' value 'Monoclinic' changed to 'monoclinic'
according to '/home/saulius/struct/CIF-dictionaries/cif_core.dic'
dictionary named 'cif_core.dic' version 2.4.1 from 2010-06-29.

Automatic conversion script
Id: cif_fix_enum 1527 2010-12-29 10:47:43Z saulius 

The following automatic conversions were performed:

'_symmetry_cell_setting' value 'Monoclinic' changed to 'monoclinic'
according to /home/saulius/struct/CIF-dictionaries/cif_core.dic
dictionary named 'cif_core.dic' version 2.4.1 from 2010-06-29.

Automatic conversion script
Id: cif_fix_values 1715 2011-07-08 13:25:40Z adriana 

The following automatic conversions were performed:

'_atom_sites_solution_hydrogens' value 'difmap and geom' was changed
to 'mixed'.

Automatic conversion script
Id: cif_fix_values 6452 2018-10-05 10:23:21Z andrius 
;
_cod_original_cell_volume 1675.5(6)
_cod_original_sg_symbol_H-M 'P 21/n'
_cod_database_code 2212564
_cod_database_fobs_code 2212564

loop_
_symmetry_equiv_pos_as_xyz
'x, y, z'
'-x+1/2, y+1/2, -z+1/2'
'-x, -y, -z'
'x-1/2, -y-1/2, z-1/2'

loop_
_atom_site_type_symbol
_atom_site_label
_atom_site_fract_x
_atom_site_fract_y
_atom_site_fract_z
_atom_site_U_iso_or_equiv
_atom_site_adp_type
_atom_site_calc_flag
_atom_site_refinement_flags
_atom_site_occupancy
Cd Cd1 0.62575(3) 0.126499(13) -0.00522(2) 0.03559(10) Uani d . 1
C C1 0.5187(4) 0.09638(18) 0.2509(3) 0.0376(8) Uani d . 1
C C2 0.4269(4) 0.08147(17) 0.3648(3) 0.0331(7) Uani d . 1
C C3 0.2763(4) 0.0551(2) 0.3427(3) 0.0486(10) Uani d . 1
H H3 0.2317 0.0460 0.2562 0.058 Uiso calc R 1
C C4 0.1916(5) 0.0421(2) 0.4486(4) 0.0620(12) Uani d . 1
H H4 0.0908 0.0240 0.4332 0.074 Uiso calc R 1
C C5 0.2567(4) 0.0560(2) 0.5771(4) 0.0511(10) Uani d . 1
H H5 0.1993 0.0476 0.6480 0.061 Uiso calc R 1
C C6 0.4068(4) 0.08246(18) 0.6005(3) 0.0363(8) Uani d . 1
C C7 0.4910(4) 0.09442(17) 0.4950(3) 0.0349(8) Uani d . 1
H H7 0.5926 0.1115 0.5111 0.042 Uiso calc R 1
C C8 0.4787(5) 0.09777(19) 0.7409(3) 0.0468(9) Uani d . 1
C C9 0.4551(5) 0.2715(2) -0.0865(4) 0.0598(11) Uani d . 1
H H9 0.4486 0.2583 -0.1753 0.072 Uiso calc R 1
C C10 0.4217(5) 0.3304(2) 0.0894(5) 0.0601(11) Uani d . 1
H H10 0.3900 0.3638 0.1466 0.072 Uiso calc R 1
C C11 0.5107(5) 0.2741(2) 0.1236(4) 0.0561(10) Uani d . 1
H H11 0.5520 0.2627 0.2098 0.067 Uiso calc R 1
C C12 0.9356(5) 0.2230(2) 0.0358(5) 0.0681(13) Uani d . 1
H H12 0.8739 0.2623 0.0369 0.082 Uiso calc R 1
C C13 1.0914(5) 0.2224(3) 0.0541(6) 0.0960(19) Uani d . 1
H H13 1.1573 0.2601 0.0718 0.115 Uiso calc R 1
C C14 1.0032(5) 0.1198(2) 0.0178(6) 0.0835(17) Uani d . 1
H H14 1.0006 0.0724 0.0043 0.100 Uiso calc R 1
N N1 0.5306(3) 0.23666(16) 0.0119(3) 0.0487(8) Uani d . 1
N N2 0.3883(4) 0.32837(18) -0.0434(4) 0.0597(9) Uani d . 1
H H20 0.3341 0.3581 -0.0920 0.072 Uiso calc R 1
N N3 0.8796(3) 0.15874(17) 0.0155(3) 0.0435(7) Uani d . 1
N N4 1.1341(4) 0.1569(2) 0.0420(5) 0.0996(16) Uani d . 1
H H22 1.2286 0.1414 0.0486 0.120 Uiso calc R 1
O O1 0.6579(3) 0.11455(15) 0.2694(2) 0.0551(7) Uani d . 1
O O2 0.4465(3) 0.09048(13) 0.1340(2) 0.0445(6) Uani d . 1
O O3 0.4025(4) 0.08487(16) 0.8356(2) 0.0693(9) Uani d . 1
O O4 0.6113(4) 0.12435(16) 0.7584(2) 0.0671(9) Uani d . 1
O O5 0.7222(3) 0.01162(13) 0.0089(2) 0.0443(6) Uani d D 1
H H1W 0.705(5) -0.007(2) 0.084(2) 0.080 Uiso d D 1
H H2W 0.675(5) -0.0156(18) -0.050(3) 0.080 Uiso d D 1

loop_
_atom_site_aniso_label
_atom_site_aniso_U_11
_atom_site_aniso_U_22
_atom_site_aniso_U_33
_atom_site_aniso_U_12
_atom_site_aniso_U_13
_atom_site_aniso_U_23
Cd1 0.02867(14) 0.04339(16) 0.03511(15) -0.00382(12) 0.00535(10) -0.00091(12)
C1 0.041(2) 0.042(2) 0.0301(18) 0.0000(17) 0.0062(15) -0.0018(16)
C2 0.0337(18) 0.0371(19) 0.0292(17) 0.0005(15) 0.0068(14) -0.0009(14)
C3 0.038(2) 0.075(3) 0.0319(19) -0.010(2) -0.0012(15) -0.0037(19)
C4 0.039(2) 0.104(4) 0.044(2) -0.018(2) 0.0100(18) 0.000(2)
C5 0.047(2) 0.073(3) 0.036(2) -0.003(2) 0.0174(17) 0.0031(19)
C6 0.0406(19) 0.0370(19) 0.0314(17) 0.0018(16) 0.0044(14) 0.0015(15)
C7 0.0327(17) 0.0390(19) 0.0327(17) -0.0026(16) 0.0032(14) -0.0014(15)
C8 0.066(3) 0.043(2) 0.0304(19) 0.004(2) 0.0037(18) 0.0020(17)
C9 0.054(3) 0.070(3) 0.056(3) 0.014(2) 0.012(2) 0.011(2)
C10 0.049(2) 0.057(3) 0.074(3) 0.006(2) 0.005(2) -0.012(2)
C11 0.050(2) 0.057(3) 0.059(3) 0.002(2) -0.0065(19) -0.004(2)
C12 0.043(2) 0.048(3) 0.113(4) -0.009(2) 0.011(2) 0.004(3)
C13 0.041(3) 0.063(3) 0.181(6) -0.020(3) 0.002(3) 0.021(4)
C14 0.032(2) 0.053(3) 0.165(5) -0.003(2) 0.007(3) 0.004(3)
N1 0.0447(18) 0.0509(19) 0.0499(18) 0.0086(16) 0.0025(15) 0.0042(16)
N2 0.0465(19) 0.056(2) 0.077(3) 0.0137(18) 0.0068(17) 0.0178(19)
N3 0.0272(15) 0.0452(18) 0.058(2) -0.0051(15) 0.0036(13) 0.0014(15)
N4 0.032(2) 0.074(3) 0.193(5) 0.001(2) 0.012(3) 0.019(3)
O1 0.0412(15) 0.084(2) 0.0411(14) -0.0193(14) 0.0099(11) -0.0044(14)
O2 0.0463(14) 0.0587(16) 0.0290(12) -0.0091(13) 0.0065(11) -0.0026(11)
O3 0.100(2) 0.081(2) 0.0283(13) -0.0249(19) 0.0135(14) 0.0031(14)
O4 0.0665(19) 0.097(2) 0.0357(15) -0.0191(18) -0.0014(13) -0.0078(15)
O5 0.0473(15) 0.0423(15) 0.0441(14) -0.0054(12) 0.0082(12) -0.0010(12)

loop_
_atom_type_symbol
_atom_type_description
_atom_type_scat_dispersion_real
_atom_type_scat_dispersion_imag
_atom_type_scat_source
C C 0.0033 0.0016 'International Tables Vol C Tables 4.2.6.8 and 6.1.1.4'
H H 0.0000 0.0000 'International Tables Vol C Tables 4.2.6.8 and 6.1.1.4'
N N 0.0061 0.0033 'International Tables Vol C Tables 4.2.6.8 and 6.1.1.4'
O O 0.0106 0.0060 'International Tables Vol C Tables 4.2.6.8 and 6.1.1.4'
Cd Cd -0.8075 1.2024 'International Tables Vol C Tables 4.2.6.8 and 6.1.1.4'

loop_
_geom_angle_atom_site_label_1
_geom_angle_atom_site_label_2
_geom_angle_atom_site_label_3
_geom_angle_site_symmetry_1
_geom_angle_site_symmetry_3
_geom_angle
_geom_angle_publ_flag
N3 Cd1 N1 . . 94.71(11) ?
N3 Cd1 O2 . . 137.06(9) ?
N1 Cd1 O2 . . 88.22(10) ?
N3 Cd1 O5 . . 85.95(10) ?
N1 Cd1 O5 . . 172.20(10) ?
O2 Cd1 O5 . . 86.03(9) ?
N3 Cd1 O4 . 1_554 92.05(11) ?
N1 Cd1 O4 . 1_554 96.54(11) ?
O2 Cd1 O4 . 1_554 130.23(9) ?
O5 Cd1 O4 . 1_554 91.21(10) ?
N3 Cd1 O3 . 1_554 144.43(10) ?
N1 Cd1 O3 . 1_554 95.57(11) ?
O2 Cd1 O3 . 1_554 77.26(8) ?
O5 Cd1 O3 . 1_554 88.31(10) ?
O4 Cd1 O3 1_554 1_554 52.98(9) y
O1 C1 O2 . . 121.5(3) ?
O1 C1 C2 . . 121.5(3) ?
O2 C1 C2 . . 117.0(3) ?
C3 C2 C7 . . 118.6(3) ?
C3 C2 C1 . . 120.8(3) ?
C7 C2 C1 . . 120.6(3) ?
C4 C3 C2 . . 120.4(3) ?
C4 C3 H3 . . 119.8 ?
C2 C3 H3 . . 119.8 ?
C5 C4 C3 . . 120.1(4) ?
C5 C4 H4 . . 120.0 ?
C3 C4 H4 . . 120.0 ?
C6 C5 C4 . . 120.1(3) ?
C6 C5 H5 . . 119.9 ?
C4 C5 H5 . . 119.9 ?
C7 C6 C5 . . 119.5(3) ?
C7 C6 C8 . . 120.1(3) ?
C5 C6 C8 . . 120.4(3) ?
C6 C7 C2 . . 121.3(3) ?
C6 C7 H7 . . 119.4 ?
C2 C7 H7 . . 119.4 ?
O4 C8 O3 . . 121.7(3) ?
O4 C8 C6 . . 118.9(3) ?
O3 C8 C6 . . 119.3(4) ?
N1 C9 N2 . . 111.8(4) ?
N1 C9 H9 . . 124.1 ?
N2 C9 H9 . . 124.1 ?
N2 C10 C11 . . 106.3(4) ?
N2 C10 H10 . . 126.9 ?
C11 C10 H10 . . 126.9 ?
C10 C11 N1 . . 109.7(4) ?
C10 C11 H11 . . 125.1 ?
N1 C11 H11 . . 125.1 ?
C13 C12 N3 . . 110.4(4) ?
C13 C12 H12 . . 124.8 ?
N3 C12 H12 . . 124.8 ?
C12 C13 N4 . . 106.2(4) ?
C12 C13 H13 . . 126.9 ?
N4 C13 H13 . . 126.9 ?
N3 C14 N4 . . 110.9(4) ?
N3 C14 H14 . . 124.5 ?
N4 C14 H14 . . 124.5 ?
C9 N1 C11 . . 104.7(3) ?
C9 N1 Cd1 . . 124.8(3) ?
C11 N1 Cd1 . . 129.3(3) ?
C9 N2 C10 . . 107.5(3) ?
C9 N2 H20 . . 126.3 ?
C10 N2 H20 . . 126.3 ?
C14 N3 C12 . . 105.1(3) ?
C14 N3 Cd1 . . 128.1(3) ?
C12 N3 Cd1 . . 126.7(3) ?
C14 N4 C13 . . 107.3(4) ?
C14 N4 H22 . . 126.4 ?
C13 N4 H22 . . 126.3 ?
C1 O2 Cd1 . . 104.6(2) ?
C8 O3 Cd1 . 1_556 90.0(2) ?
C8 O4 Cd1 . 1_556 95.2(2) ?
Cd1 O5 H1W . . 111(3) ?
Cd1 O5 H2W . . 114(3) ?
H1W O5 H2W . . 103(2) ?

loop_
_geom_bond_atom_site_label_1
_geom_bond_atom_site_label_2
_geom_bond_site_symmetry_2
_geom_bond_distance
_geom_bond_publ_flag
Cd1 N3 . 2.253(3) y
Cd1 N1 . 2.304(3) y
Cd1 O2 . 2.310(2) y
Cd1 O5 . 2.379(3) y
Cd1 O4 1_554 2.381(3) y
Cd1 O3 1_554 2.491(3) y
C1 O1 . 1.239(4) y
C1 O2 . 1.276(4) y
C1 C2 . 1.497(4) ?
C2 C3 . 1.385(5) ?
C2 C7 . 1.391(4) ?
C3 C4 . 1.386(5) ?
C3 H3 . 0.9300 ?
C4 C5 . 1.381(5) ?
C4 H4 . 0.9300 ?
C5 C6 . 1.381(5) ?
C5 H5 . 0.9300 ?
C6 C7 . 1.376(4) ?
C6 C8 . 1.512(5) ?
C7 H7 . 0.9300 ?
C8 O4 . 1.244(5) y
C8 O3 . 1.246(4) y
C9 N1 . 1.311(5) ?
C9 N2 . 1.340(5) ?
C9 H9 . 0.9300 ?
C10 N2 . 1.342(5) ?
C10 C11 . 1.355(6) ?
C10 H10 . 0.9300 ?
C11 N1 . 1.371(5) ?
C11 H11 . 0.9300 ?
C12 C13 . 1.328(6) ?
C12 N3 . 1.345(5) ?
C12 H12 . 0.9300 ?
C13 N4 . 1.334(7) ?
C13 H13 . 0.9300 ?
C14 N3 . 1.301(5) ?
C14 N4 . 1.334(6) ?
C14 H14 . 0.9300 ?
N2 H20 . 0.8600 ?
N4 H22 . 0.8600 ?
O3 Cd1 1_556 2.491(3) ?
O4 Cd1 1_556 2.381(3) ?
O5 H1W . 0.872(18) ?
O5 H2W . 0.866(18) ?

loop_
_geom_hbond_atom_site_label_D
_geom_hbond_atom_site_label_H
_geom_hbond_atom_site_label_A
_geom_hbond_site_symmetry_A
_geom_hbond_distance_DH
_geom_hbond_distance_HA
_geom_hbond_distance_DA
_geom_hbond_angle_DHA
N2 H20 O1 4_565 0.86 2.01 2.804(4) 153
O5 H1W O3 3_656 0.872(18) 1.99(3) 2.743(4) 144(3)
O5 H2W O2 3_655 0.866(18) 1.93(2) 2.763(3) 162(3)
